data_2012979
loop_
_publ_author_name
'Baggio, Ricardo'
'Mu\~noz, Juan Carlos'
'Perec, Mireille'

_publ_section_title
;Bis(\m-acetato-\k^3^<i>O</i>,<i>O</i>':<i>O</i>')bis[bis(acetato-\k^2^<i>O</i>,<i>O</i>')diaquadysprosium(III)]
 tetrahydrate
;
_journal_issue 10
_journal_name_full 'Acta Crystallographica Section C'
_journal_page_first m498
_journal_page_last m500
_journal_paper_doi 10.1107/S010827010201510X
_journal_volume 58
_journal_year 2002
_chemical_formula_iupac '[Dy2 (C2 H3 O2)6 (H2 O)4] , 4H2 O'
_chemical_formula_moiety 'C12 H26 Dy2 O16 , 4H2 O'
_chemical_formula_sum 'C12 H34 Dy2 O20'
_chemical_formula_weight 823.39
_chemical_name_systematic
;
Bis(\m-acetato-\k^3^O,O':O')bis[bis(acetato-\k^2^O,O')diaquadysprosium(III)]
tetrahydrate
;
_space_group_IT_number 2
_symmetry_cell_setting triclinic
_symmetry_space_group_name_Hall '-P 1'
_symmetry_space_group_name_H-M 'P -1'
_atom_sites_solution_hydrogens geom
_atom_sites_solution_primary direct
_atom_sites_solution_secondary difmap
_audit_creation_method SHELXL97
_cell_angle_alpha 91.710(10)
_cell_angle_beta 114.110(10)
_cell_angle_gamma 117.880(10)
_cell_formula_units_Z 1
_cell_length_a 8.8720(10)
_cell_length_b 9.2490(10)
_cell_length_c 10.4560(10)
_cell_measurement_reflns_used 112
_cell_measurement_temperature 293(2)
_cell_measurement_theta_max 24.1
_cell_measurement_theta_min 3.7
_cell_volume 665.80(17)
_computing_cell_refinement SMART-NT
_computing_data_collection 'SMART-NT (Bruker, 2001)'
_computing_data_reduction 'SAINT-NT (Bruker, 2000)'
_computing_molecular_graphics 'XP in SHELXTL/PC (Sheldrick, 1991)'
_computing_publication_material SHELXL97
_computing_structure_refinement 'SHELXL97 (Sheldrick, 1997)'
_computing_structure_solution 'SHELXS97 (Sheldrick, 1997)'
_diffrn_ambient_temperature 293(2)
_diffrn_measured_fraction_theta_full 0.970
_diffrn_measured_fraction_theta_max 0.881
_diffrn_measurement_device_type 'Make, Model CCD area-detector'
_diffrn_measurement_method '\f and \w'
_diffrn_radiation_monochromator graphite
_diffrn_radiation_source 'fine-focus sealed tube'
_diffrn_radiation_type MoK\a
_diffrn_radiation_wavelength 0.71073
_diffrn_reflns_av_R_equivalents 0.043
_diffrn_reflns_av_sigmaI/netI 0.011
_diffrn_reflns_limit_h_max 9
_diffrn_reflns_limit_h_min -11
_diffrn_reflns_limit_k_max 11
_diffrn_reflns_limit_k_min -11
_diffrn_reflns_limit_l_max 13
_diffrn_reflns_limit_l_min 0
_diffrn_reflns_number 3864
_diffrn_reflns_theta_full 26.00
_diffrn_reflns_theta_max 27.86
_diffrn_reflns_theta_min 2.22
_diffrn_standards_decay_% negligible
_exptl_absorpt_coefficient_mu 5.650
_exptl_absorpt_correction_T_max 0.31
_exptl_absorpt_correction_T_min 0.17
_exptl_absorpt_correction_type refdelf
_exptl_absorpt_process_details '(SADABS in SAINT-NT; Bruker, 2000)'
_exptl_crystal_colour colourless
_exptl_crystal_density_diffrn 2.054
_exptl_crystal_density_meas ?
_exptl_crystal_density_method 'not measured'
_exptl_crystal_description block
_exptl_crystal_F_000 398
_exptl_crystal_size_max 0.34
_exptl_crystal_size_mid 0.28
_exptl_crystal_size_min 0.20
_refine_diff_density_max 1.49
_refine_diff_density_min -1.05
_refine_ls_extinction_method none
_refine_ls_goodness_of_fit_ref 1.057
_refine_ls_hydrogen_treatment constr
_refine_ls_matrix_type full
_refine_ls_number_parameters 182
_refine_ls_number_reflns 2797
_refine_ls_number_restraints 12
_refine_ls_restrained_S_all 1.056
_refine_ls_R_factor_all 0.041
_refine_ls_R_factor_gt 0.041
_refine_ls_shift/su_max 0.003
_refine_ls_shift/su_mean 0.001
_refine_ls_structure_factor_coef Fsqd
_refine_ls_weighting_details 'w = 1/[\s^2^(Fo^2^)+(0.0883P)^2^] where P=(Fo^2^+2Fc^2^)/3'
_refine_ls_weighting_scheme calc
_refine_ls_wR_factor_gt 0.095
_refine_ls_wR_factor_ref 0.095
_reflns_number_gt 2746
_reflns_number_total 2797
_reflns_threshold_expression I>2\s(I)
_cod_data_source_file gg1129.cif
_cod_data_source_block I
_cod_depositor_comments
;
The following automatic conversions were performed:
'_geom_bond_publ_flag' value 'Y' changed to 'y' according to
'/home/saulius/struct/CIF-dictionaries/cif_core.dic' dictionary named
'cif_core.dic' version 2.4.1 from 2010-06-29 (9 times).

Automatic conversion script
Id: cif_fix_enum 1527 2010-12-29 10:47:43Z saulius 

The following automatic conversions were performed:

'_geom_bond_publ_flag' value 'Y' changed to 'y' according to
/home/saulius/struct/CIF-dictionaries/cif_core.dic dictionary named
'cif_core.dic' version 2.4.1 from 2010-06-29 (9 times).

Automatic conversion script
Id: cif_fix_values 1715 2011-07-08 13:25:40Z adriana 

The following automatic conversions were performed:

'_exptl_crystal_density_meas' value 'not measured' was changed to '?'
- the value is perceived as not measured.

Automatic conversion script
Id: cif_fix_values 3008 2015-01-20 13:52:24Z robertas 
;
_cod_original_cell_volume 665.8(2)
_cod_original_sg_symbol_Hall -P1
_cod_original_sg_symbol_H-M P-1
_cod_database_code 2012979

loop_
_symmetry_equiv_pos_as_xyz
'x, y, z'
'-x, -y, -z'

loop_
_atom_site_label
_atom_site_fract_x
_atom_site_fract_y
_atom_site_fract_z
_atom_site_U_iso_or_equiv
_atom_site_adp_type
_atom_site_calc_flag
_atom_site_refinement_flags
_atom_site_occupancy
_atom_site_disorder_assembly
_atom_site_disorder_group
_atom_site_type_symbol
Dy 0.821140(17) 0.096282(15) 0.910264(13) 0.02616(11) Uani d . 1 . . Dy
O1W 0.7210(5) -0.0582(4) 1.0646(4) 0.0419(7) Uani d D 1 . . O
H1WA 0.812(6) -0.058(9) 1.133(5) 0.063 Uiso d D 1 . . H
H1WB 0.626(6) -0.089(8) 1.078(7) 0.063 Uiso d D 1 . . H
O2W 0.8589(5) 0.2974(4) 1.0808(4) 0.0436(7) Uani d D 1 . . O
H2WA 0.881(9) 0.395(4) 1.079(6) 0.065 Uiso d D 1 . . H
H2WB 0.874(10) 0.283(7) 1.162(4) 0.065 Uiso d D 1 . . H
O1A 0.6424(4) 0.1500(5) 0.6955(3) 0.0470(7) Uani d . 1 . . O
O2A 0.4889(4) 0.0371(4) 0.8161(3) 0.0414(6) Uani d . 1 . . O
C1A 0.4919(6) 0.0928(5) 0.7057(4) 0.0335(8) Uani d . 1 . . C
C2A 0.3168(8) 0.0863(7) 0.5927(6) 0.0479(11) Uani d . 1 . . C
H2A1 0.3550 0.1924 0.5679 0.072 Uiso calc R 1 . . H
H2A2 0.2284 0.0665 0.6301 0.072 Uiso calc R 1 . . H
H2A3 0.2543 -0.0043 0.5074 0.072 Uiso calc R 1 . . H
O1B 0.6124(4) -0.1827(4) 0.7326(4) 0.0441(7) Uani d . 1 . . O
O2B 0.8815(4) -0.1477(4) 0.9012(3) 0.0328(6) Uani d . 1 . . O
C1B 0.7202(5) -0.2410(4) 0.7860(4) 0.0298(7) Uani d . 1 . . C
C2B 0.6616(8) -0.4128(7) 0.7183(7) 0.0493(13) Uani d . 1 . . C
H2B1 0.5254 -0.4754 0.6498 0.074 Uiso calc R 1 . . H
H2B2 0.6869 -0.4700 0.7923 0.074 Uiso calc R 1 . . H
H2B3 0.7340 -0.4053 0.6686 0.074 Uiso calc R 1 . . H
O1C 1.0193(4) 0.1552(3) 0.7909(3) 0.0354(6) Uani d . 1 . . O
O2C 1.0502(5) 0.3765(4) 0.9052(4) 0.0400(7) Uani d . 1 . . O
C1C 1.0987(6) 0.3131(5) 0.8323(5) 0.0359(8) Uani d . 1 . . C
C2C 1.2533(9) 0.4286(8) 0.7937(7) 0.0603(13) Uani d . 1 . . C
H2C1 1.3498 0.3984 0.8206 0.091 Uiso calc R 1 . . H
H2C2 1.3131 0.5446 0.8452 0.091 Uiso calc R 1 . . H
H2C3 1.1949 0.4161 0.6907 0.091 Uiso calc R 1 . . H
O3W 0.7448(4) 0.3231(4) 0.5045(4) 0.0474(7) Uani d D 1 . . O
H3WA 0.724(8) 0.270(8) 0.564(5) 0.071 Uiso d D 1 . . H
H3WB 0.641(5) 0.298(8) 0.433(5) 0.071 Uiso d D 1 . . H
O4W 1.0249(6) 0.6702(5) 0.6294(4) 0.0598(10) Uani d D 1 . . O
H4WA 1.129(4) 0.699(8) 0.631(3) 0.090 Uiso d D 1 . . H
H4WB 0.936(7) 0.571(5) 0.581(8) 0.090 Uiso d D 1 . . H

loop_
_atom_site_aniso_label
_atom_site_aniso_U_11
_atom_site_aniso_U_22
_atom_site_aniso_U_33
_atom_site_aniso_U_12
_atom_site_aniso_U_13
_atom_site_aniso_U_23
Dy 0.02873(15) 0.02685(15) 0.02990(16) 0.01914(11) 0.01435(11) 0.01021(10)
O1W 0.0488(16) 0.0561(18) 0.0521(17) 0.0411(15) 0.0335(15) 0.0286(15)
O2W 0.066(2) 0.0359(14) 0.0487(17) 0.0347(14) 0.0341(16) 0.0165(13)
O1A 0.0418(15) 0.068(2) 0.0464(16) 0.0356(14) 0.0246(13) 0.0338(15)
O2A 0.0401(14) 0.0591(17) 0.0432(15) 0.0363(13) 0.0225(12) 0.0227(13)
C1A 0.0403(19) 0.0316(18) 0.0360(19) 0.0257(16) 0.0162(16) 0.0113(15)
C2A 0.047(3) 0.048(3) 0.047(3) 0.029(2) 0.016(2) 0.015(2)
O1B 0.0340(15) 0.0444(17) 0.0429(17) 0.0236(13) 0.0062(13) 0.0036(14)
O2B 0.0297(12) 0.0323(13) 0.0325(13) 0.0172(11) 0.0108(11) 0.0052(11)
C1B 0.0286(15) 0.0311(16) 0.0308(16) 0.0183(13) 0.0119(13) 0.0094(13)
C2B 0.041(2) 0.034(2) 0.054(3) 0.0144(19) 0.014(2) -0.010(2)
O1C 0.0393(13) 0.0366(13) 0.0442(15) 0.0273(11) 0.0226(12) 0.0161(11)
O2C 0.0508(18) 0.0312(15) 0.0484(18) 0.0238(13) 0.0296(15) 0.0132(13)
C1C 0.0377(18) 0.0394(19) 0.0409(19) 0.0239(16) 0.0226(16) 0.0184(16)
C2C 0.058(3) 0.063(3) 0.090(4) 0.039(3) 0.052(3) 0.037(3)
O3W 0.0342(14) 0.0516(19) 0.0408(16) 0.0154(13) 0.0134(12) 0.0130(14)
O4W 0.065(2) 0.060(2) 0.050(2) 0.0259(19) 0.0322(19) 0.0081(18)

loop_
_atom_type_symbol
_atom_type_description
_atom_type_scat_dispersion_real
_atom_type_scat_dispersion_imag
_atom_type_scat_source
C C 0.0033 0.0016 'International Tables Vol C Tables 4.2.6.8 and 6.1.1.4'
H H 0.0000 0.0000 'International Tables Vol C Tables 4.2.6.8 and 6.1.1.4'
O O 0.0106 0.0060 'International Tables Vol C Tables 4.2.6.8 and 6.1.1.4'
Dy Dy -0.1892 4.4098 'International Tables Vol C Tables 4.2.6.8 and 6.1.1.4'

loop_
_geom_angle_atom_site_label_1
_geom_angle_atom_site_label_2
_geom_angle_atom_site_label_3
_geom_angle_site_symmetry_1
_geom_angle_site_symmetry_3
_geom_angle
O2W Dy O1W . . 76.02(11)
O2W Dy O2B . 2_757 83.91(11)
O1W Dy O2B . 2_757 78.03(11)
O2W Dy O1A . . 97.72(12)
O1W Dy O1A . . 130.67(10)
O2B Dy O1A 2_757 . 150.94(10)
O2W Dy O1C . . 125.62(10)
O1W Dy O1C . . 144.35(9)
O2B Dy O1C 2_757 . 77.03(10)
O1A Dy O1C . . 78.63(9)
O2W Dy O1B . . 148.39(12)
O1W Dy O1B . . 83.86(12)
O2B Dy O1B 2_757 . 115.70(10)
O1A Dy O1B . . 77.18(12)
O1C Dy O1B . . 84.45(11)
O2W Dy O2C . . 73.58(12)
O1W Dy O2C . . 143.44(13)
O2B Dy O2C 2_757 . 79.00(12)
O1A Dy O2C . . 73.76(12)
O1C Dy O2C . . 53.07(10)
O1B Dy O2C . . 132.02(12)
O2W Dy O2A . . 77.41(11)
O1W Dy O2A . . 78.19(10)
O2B Dy O2A 2_757 . 152.65(10)
O1A Dy O2A . . 53.06(9)
O1C Dy O2A . . 130.22(9)
O1B Dy O2A . . 74.75(11)
O2C Dy O2A . . 113.81(11)
O2W Dy O2B . . 139.43(10)
O1W Dy O2B . . 73.31(10)
O2B Dy O2B 2_757 . 64.31(11)
O1A Dy O2B . . 122.42(11)
O1C Dy O2B . . 73.07(9)
O1B Dy O2B . . 51.39(9)
O2C Dy O2B . . 120.27(10)
O2A Dy O2B . . 120.47(10)
H1WA O1W H1WB . . 112(6)
H2WA O2W H2WB . . 110(6)
C1A O1A Dy . . 96.6(2)
C1A O2A Dy . . 92.0(2)
O1A C1A O2A . . 118.3(4)
O1A C1A C2A . . 121.4(4)
O2A C1A C2A . . 120.2(4)
C1A C2A H2A1 . . 109.5
C1A C2A H2A2 . . 109.5
H2A1 C2A H2A2 . . 109.5
C1A C2A H2A3 . . 109.5
H2A1 C2A H2A3 . . 109.5
H2A2 C2A H2A3 . . 109.5
C1B O1B Dy . . 98.1(2)
C1B O2B Dy . 2_757 152.1(3)
C1B O2B Dy . . 92.2(2)
Dy O2B Dy 2_757 . 115.69(10)
O1B C1B O2B . . 118.3(3)
O1B C1B C2B . . 121.1(4)
O2B C1B C2B . . 120.6(4)
C1B C2B H2B1 . . 109.5
C1B C2B H2B2 . . 109.5
H2B1 C2B H2B2 . . 109.5
C1B C2B H2B3 . . 109.5
H2B1 C2B H2B3 . . 109.5
H2B2 C2B H2B3 . . 109.5
C1C O1C Dy . . 94.0(2)
C1C O2C Dy . . 92.5(3)
O1C C1C O2C . . 120.5(4)
O1C C1C C2C . . 119.7(4)
O2C C1C C2C . . 119.8(4)
C1C C2C H2C1 . . 109.5
C1C C2C H2C2 . . 109.5
H2C1 C2C H2C2 . . 109.5
C1C C2C H2C3 . . 109.5
H2C1 C2C H2C3 . . 109.5
H2C2 C2C H2C3 . . 109.5
H3WA O3W H3WB . . 111(6)
H4WA O4W H4WB . . 115(6)

loop_
_geom_bond_atom_site_label_1
_geom_bond_atom_site_label_2
_geom_bond_site_symmetry_2
_geom_bond_distance
_geom_bond_publ_flag
Dy O1W . 2.357(3) y
Dy O2W . 2.342(3) y
Dy O1A . 2.387(3) y
Dy O1B . 2.444(3) y
Dy O1C . 2.425(3) y
Dy O2A . 2.458(3) y
Dy O2B 2_757 2.365(3) y
Dy O2B . 2.558(3) y
Dy O2C . 2.453(4) y
O1W H1WA . 0.83(5) ?
O1W H1WB . 0.83(5) ?
O2W H2WA . 0.83(5) ?
O2W H2WB . 0.83(5) ?
O1A C1A . 1.239(5) ?
O2A C1A . 1.283(5) ?
C1A C2A . 1.490(7) ?
C2A H2A1 . 0.9600 ?
C2A H2A2 . 0.9600 ?
C2A H2A3 . 0.9600 ?
O1B C1B . 1.257(5) ?
O2B C1B . 1.272(4) ?
O2B Dy 2_757 2.365(3) ?
C1B C2B . 1.468(6) ?
C2B H2B1 . 0.9600 ?
C2B H2B2 . 0.9600 ?
C2B H2B3 . 0.9600 ?
O1C C1C . 1.252(5) ?
O2C C1C . 1.260(5) ?
C1C C2C . 1.514(6) ?
C2C H2C1 . 0.9600 ?
C2C H2C2 . 0.9600 ?
C2C H2C3 . 0.9600 ?
O3W H3WA . 0.83(5) ?
O3W H3WB . 0.83(5) ?
O4W H4WA . 0.83(5) ?
O4W H4WB . 0.83(5) ?

loop_
_geom_hbond_atom_site_label_D
_geom_hbond_atom_site_label_H
_geom_hbond_atom_site_label_A
_geom_hbond_site_symmetry_A
_geom_hbond_distance_DH
_geom_hbond_distance_HA
_geom_hbond_distance_DA
_geom_hbond_angle_DHA
O2W H2WA O2C 2_767 0.83(5) 1.88(5) 2.715(5) 174(6)
O2W H2WB O4W 2_767 0.83(5) 1.93(3) 2.726(6) 161(6)
O3W H3WA O1A . 0.83(5) 1.95(3) 2.773(4) 171(6)
O3W H3WB O1B 2_656 0.83(5) 1.91(3) 2.723(4) 165(7)
O4W H4WB O3W . 0.83(5) 1.98(3) 2.797(5) 168(8)
O1W H1WA O1C 2_757 0.83(5) 2.00(5) 2.751(4) 150(6)
O1W H1WB O2A 2_657 0.83(5) 1.96(6) 2.699(4) 148(7)
O4W H4WA O3W 2_766 0.83(5) 2.19(3) 2.893(5) 143(3)
